data_4060483
loop_
_publ_author_name
'Vojtech Jancik'
'Leslie W. Pineda'
'A. Claudia St\"uckl'
'Herbert W. Roesky'
'Regine Herbst-Irmer'

_journal_name_full Organometallics
_journal_paper_doi 10.1021/om049400b
_journal_year 2005
_chemical_formula_moiety 'C45 H75 N2 Ti'
_chemical_formula_sum 'C45 H75 N2 Ti'
_chemical_formula_weight 691.97
_space_group_IT_number 14
_space_group_name_Hall '-P 2yn'
_symmetry_cell_setting monoclinic
_symmetry_space_group_name_Hall '-P 2yn'
_symmetry_space_group_name_H-M 'P 1 21/n 1'
_cell_angle_alpha 90.00
_cell_angle_beta 100.730(2)
_cell_angle_gamma 90.00
_cell_formula_units_Z 4
_cell_length_a 10.8769(10)
_cell_length_b 18.0325(17)
_cell_length_c 22.469(2)
_cell_measurement_temperature 114(2)
_cell_volume 4330.0(7)
_diffrn_ambient_temperature 114(2)
_exptl_crystal_density_diffrn 1.061
_cod_depositor_comments
;
The following automatic conversions were performed:
'_symmetry_cell_setting' value 'Monoclinic' changed to 'monoclinic'
according to '/home/saulius/struct/CIF-dictionaries/cif_core.dic'
dictionary named 'cif_core.dic' version 2.4.1 from 2010-06-29.

Automatic conversion script
Id: cif_fix_enum 1527 2010-12-29 10:47:43Z saulius 
;
_cod_original_sg_symbol_H-M 'P 21/n'
_cod_database_code 4060483

loop_
_symmetry_equiv_pos_as_xyz
'x, y, z'
'-x+1/2, y+1/2, -z+1/2'
'-x, -y, -z'
'x-1/2, -y-1/2, z-1/2'

loop_
_atom_site_label
_atom_site_type_symbol
_atom_site_fract_x
_atom_site_fract_y
_atom_site_fract_z
_atom_site_U_iso_or_equiv
_atom_site_adp_type
_atom_site_occupancy
_atom_site_symmetry_multiplicity
_atom_site_calc_flag
_atom_site_refinement_flags
_atom_site_disorder_assembly
_atom_site_disorder_group
Ti1 Ti 0.56553(3) 0.272405(18) 0.866843(15) 0.01650(10) Uani 1 1 d . . .
N2 N 0.67015(13) 0.34425(8) 0.82807(6) 0.0146(3) Uani 1 1 d . . .
C3 C 0.74060(16) 0.39087(10) 0.86760(8) 0.0156(4) Uani 1 1 d . . .
C4 C 0.77544(17) 0.37199(10) 0.92896(8) 0.0174(4) Uani 1 1 d . . .
C5 C 0.77151(17) 0.30734(10) 0.96396(8) 0.0163(4) Uani 1 1 d . . .
N6 N 0.69500(14) 0.25057(8) 0.94259(7) 0.0168(3) Uani 1 1 d . . .
C7 C 0.66676(17) 0.34631(10) 0.76303(8) 0.0171(4) Uani 1 1 d . . .
C8 C 0.55840(18) 0.36972(10) 0.72332(8) 0.0190(4) Uani 1 1 d . . .
C9 C 0.55908(19) 0.37355(12) 0.66172(9) 0.0233(4) Uani 1 1 d . . .
C10 C 0.6633(2) 0.35295(12) 0.63860(9) 0.0267(5) Uani 1 1 d . . .
C11 C 0.7671(2) 0.32676(12) 0.67734(9) 0.0260(4) Uani 1 1 d . . .
C12 C 0.77149(18) 0.32193(11) 0.73971(9) 0.0210(4) Uani 1 1 d . . .
C13 C 0.88894(19) 0.28970(13) 0.77841(9) 0.0281(5) Uani 1 1 d . . .
C14 C 1.0077(2) 0.33203(17) 0.77170(12) 0.0387(6) Uani 1 1 d . . .
C15 C 0.9029(3) 0.20907(15) 0.76160(13) 0.0416(6) Uani 1 1 d . . .
C16 C 0.43966(19) 0.39439(12) 0.74438(9) 0.0237(4) Uani 1 1 d . . .
C17 C 0.4123(2) 0.47619(14) 0.73195(12) 0.0352(5) Uani 1 1 d . . .
C18 C 0.3257(2) 0.34937(15) 0.71459(11) 0.0330(5) Uani 1 1 d . . .
C19 C 0.78214(19) 0.47103(10) 0.85309(8) 0.0204(4) Uani 1 1 d . . .
C20 C 0.7027(3) 0.52530(13) 0.88231(13) 0.0371(6) Uani 1 1 d . . .
C21 C 0.7653(2) 0.49307(12) 0.78593(10) 0.0272(5) Uani 1 1 d . . .
C22 C 0.9216(2) 0.48318(15) 0.87982(11) 0.0335(5) Uani 1 1 d . . .
C23 C 0.85652(18) 0.31356(11) 1.02780(8) 0.0217(4) Uani 1 1 d . . .
C24 C 0.7987(3) 0.37389(14) 1.06311(10) 0.0312(5) Uani 1 1 d . . .
C25 C 0.9893(2) 0.33962(16) 1.02148(12) 0.0347(5) Uani 1 1 d . . .
C26 C 0.8759(2) 0.24420(14) 1.06713(10) 0.0298(5) Uani 1 1 d . . .
C27 C 0.7013(2) 0.17740(11) 0.97053(9) 0.0234(4) Uani 1 1 d . . .
C28 C 0.7855(2) 0.12427(12) 0.95583(10) 0.0303(5) Uani 1 1 d . . .
C29 C 0.7947(3) 0.05628(13) 0.98526(12) 0.0429(6) Uani 1 1 d . . .
C30 C 0.7177(3) 0.03839(15) 1.02619(12) 0.0501(7) Uani 1 1 d . . .
C31 C 0.6295(3) 0.08835(14) 1.03655(11) 0.0415(6) Uani 1 1 d . . .
C32 C 0.6183(2) 0.15852(12) 1.00979(9) 0.0298(5) Uani 1 1 d . . .
C33 C 0.5193(2) 0.21003(14) 1.02544(10) 0.0325(5) Uani 1 1 d . . .
C34 C 0.3886(3) 0.17472(18) 1.01083(13) 0.0443(6) Uani 1 1 d . . .
C35 C 0.5449(3) 0.23240(18) 1.09265(11) 0.0417(6) Uani 1 1 d . . .
C36 C 0.8690(2) 0.13708(12) 0.90925(10) 0.0326(5) Uani 1 1 d . . .
C37 C 0.8535(4) 0.07312(16) 0.86357(14) 0.0517(8) Uani 1 1 d . . .
C38 C 1.0063(3) 0.1450(3) 0.93852(16) 0.0613(9) Uani 1 1 d . . .
C39 C 0.39429(19) 0.31377(12) 0.88902(10) 0.0220(4) Uani 1 1 d . . .
C40 C 0.3572(2) 0.38320(12) 0.92101(10) 0.0282(5) Uani 1 1 d . . .
C41 C 0.2317(2) 0.37085(17) 0.94144(13) 0.0382(6) Uani 1 1 d . . .
C42 C 0.3416(3) 0.44881(15) 0.87731(14) 0.0476(7) Uani 1 1 d . . .
C43 C 0.4541(2) 0.40285(16) 0.97690(13) 0.0408(6) Uani 1 1 d . . .
C44 C 0.5126(2) 0.18480(12) 0.80463(9) 0.0234(4) Uani 1 1 d . . .
C45 C 0.4227(2) 0.11905(12) 0.80334(10) 0.0287(5) Uani 1 1 d . . .
C46 C 0.4196(3) 0.07293(16) 0.74641(13) 0.0403(6) Uiso 1 1 d . . .
C47 C 0.2915(3) 0.14654(18) 0.8057(2) 0.0594(10) Uani 1 1 d . . .
C48 C 0.4661(4) 0.0682(2) 0.85720(16) 0.0685(11) Uani 1 1 d . . .
H49 H 0.819(2) 0.4087(12) 0.9507(10) 0.022(6) Uiso 1 1 d . . .
H50 H 0.489(2) 0.3910(12) 0.6359(10) 0.020(5) Uiso 1 1 d . . .
H51 H 0.660(2) 0.3558(13) 0.5970(11) 0.028(6) Uiso 1 1 d . . .
H52 H 0.837(2) 0.3120(13) 0.6617(11) 0.031(6) Uiso 1 1 d . . .
H53 H 0.886(2) 0.2915(12) 0.8191(10) 0.024(6) Uiso 1 1 d . . .
H54 H 1.079(2) 0.3134(14) 0.7998(12) 0.039(7) Uiso 1 1 d . . .
H55 H 1.023(2) 0.3285(15) 0.7284(13) 0.048(8) Uiso 1 1 d . . .
H57 H 0.979(3) 0.1833(16) 0.7877(13) 0.051(8) Uiso 1 1 d . . .
H58 H 0.919(2) 0.2046(13) 0.7191(11) 0.033(6) Uiso 1 1 d . . .
H59 H 0.823(3) 0.1756(18) 0.7649(14) 0.069(10) Uiso 1 1 d . . .
H60 H 0.4566(19) 0.3931(11) 0.7853(10) 0.018(5) Uiso 1 1 d . . .
H61 H 0.484(2) 0.5068(14) 0.7552(11) 0.038(7) Uiso 1 1 d . . .
H62 H 0.402(2) 0.4863(15) 0.6889(13) 0.047(8) Uiso 1 1 d . . .
H63 H 0.337(2) 0.4907(14) 0.7452(11) 0.035(6) Uiso 1 1 d . . .
H64 H 0.302(2) 0.3604(14) 0.6726(12) 0.041(7) Uiso 1 1 d . . .
H65 H 0.343(2) 0.2972(16) 0.7185(12) 0.041(7) Uiso 1 1 d . . .
H66 H 0.256(2) 0.3637(14) 0.7335(11) 0.038(7) Uiso 1 1 d . . .
H67 H 1.003(3) 0.3844(17) 0.7805(12) 0.049(8) Uiso 1 1 d . . .
H68 H 0.619(2) 0.5192(14) 0.8658(11) 0.034(7) Uiso 1 1 d . . .
H69 H 0.726(2) 0.5170(13) 0.9265(12) 0.035(6) Uiso 1 1 d . . .
H70 H 0.727(2) 0.5773(16) 0.8754(12) 0.047(7) Uiso 1 1 d . . .
H71 H 0.681(2) 0.4878(12) 0.7666(10) 0.025(6) Uiso 1 1 d . . .
H72 H 0.790(2) 0.5444(13) 0.7842(10) 0.026(6) Uiso 1 1 d . . .
H73 H 0.816(2) 0.4637(14) 0.7622(11) 0.040(7) Uiso 1 1 d . . .
H74 H 0.945(2) 0.5282(15) 0.8680(11) 0.038(7) Uiso 1 1 d . . .
H75 H 0.935(2) 0.4861(13) 0.9221(12) 0.036(7) Uiso 1 1 d . . .
H76 H 0.975(2) 0.4436(15) 0.8663(12) 0.042(7) Uiso 1 1 d . . .
H77 H 0.719(3) 0.3600(15) 1.0656(12) 0.044(8) Uiso 1 1 d . . .
H78 H 0.798(2) 0.4250(16) 1.0451(12) 0.047(8) Uiso 1 1 d . . .
H79 H 0.848(2) 0.3783(14) 1.1023(12) 0.038(7) Uiso 1 1 d . . .
H80 H 1.030(3) 0.3017(17) 0.9961(14) 0.060(9) Uiso 1 1 d . . .
H81 H 0.984(2) 0.3918(15) 1.0060(12) 0.042(7) Uiso 1 1 d . . .
H82 H 1.041(3) 0.3370(15) 1.0599(13) 0.045(7) Uiso 1 1 d . . .
H83 H 0.929(2) 0.2562(13) 1.1042(11) 0.027(6) Uiso 1 1 d . . .
H84 H 0.797(2) 0.2286(11) 1.0776(9) 0.019(5) Uiso 1 1 d . . .
H85 H 0.912(2) 0.2083(15) 1.0458(12) 0.040(7) Uiso 1 1 d . . .
H86 H 0.856(3) 0.0244(16) 0.9803(12) 0.047(8) Uiso 1 1 d . . .
H87 H 0.722(3) -0.0112(17) 1.0442(13) 0.057(8) Uiso 1 1 d . . .
H88 H 0.570(3) 0.0780(16) 1.0608(13) 0.052(8) Uiso 1 1 d . . .
H89 H 0.513(2) 0.2513(13) 0.9997(11) 0.026(6) Uiso 1 1 d . . .
H90 H 0.387(3) 0.1325(16) 1.0363(13) 0.049(8) Uiso 1 1 d . . .
H91 H 0.325(3) 0.2103(18) 1.0170(14) 0.062(9) Uiso 1 1 d . . .
H92 H 0.370(3) 0.1574(17) 0.9687(15) 0.059(9) Uiso 1 1 d . . .
H93 H 0.481(3) 0.2682(16) 1.0994(13) 0.055(8) Uiso 1 1 d . . .
H94 H 0.622(3) 0.2568(17) 1.1036(13) 0.058(9) Uiso 1 1 d . . .
H95 H 0.546(2) 0.1888(16) 1.1178(13) 0.046(8) Uiso 1 1 d . . .
H96 H 0.840(2) 0.1808(13) 0.8869(10) 0.023(6) Uiso 1 1 d . . .
H97 H 0.757(3) 0.0675(19) 0.8400(16) 0.083(11) Uiso 1 1 d . . .
H98 H 0.886(3) 0.030(2) 0.8850(16) 0.084(12) Uiso 1 1 d . . .
H99 H 0.916(3) 0.0802(17) 0.8349(14) 0.066(9) Uiso 1 1 d . . .
H100 H 1.040(4) 0.103(3) 0.962(2) 0.119(17) Uiso 1 1 d . . .
H101 H 1.028(3) 0.183(2) 0.9674(18) 0.086(12) Uiso 1 1 d . . .
H102 H 1.049(3) 0.154(2) 0.9035(17) 0.085(11) Uiso 1 1 d . . .
H103 H 0.337(2) 0.3091(13) 0.8512(11) 0.027(6) Uiso 1 1 d . . .
H104 H 0.382(2) 0.2735(13) 0.9091(11) 0.029(6) Uiso 1 1 d . . .
H105 H 0.203(3) 0.4176(16) 0.9603(12) 0.051(8) Uiso 1 1 d . . .
H106 H 0.169(3) 0.3584(15) 0.9077(13) 0.046(8) Uiso 1 1 d . . .
H107 H 0.244(3) 0.3299(16) 0.9714(13) 0.050(8) Uiso 1 1 d . . .
H108 H 0.326(3) 0.4946(19) 0.8964(14) 0.068(10) Uiso 1 1 d . . .
H109 H 0.422(3) 0.4587(17) 0.8611(13) 0.060(9) Uiso 1 1 d . . .
H110 H 0.279(3) 0.4296(17) 0.8378(15) 0.064(9) Uiso 1 1 d . . .
H111 H 0.432(2) 0.4473(15) 0.9945(11) 0.039(7) Uiso 1 1 d . . .
H112 H 0.469(3) 0.3630(17) 1.0108(13) 0.051(8) Uiso 1 1 d . . .
H113 H 0.540(3) 0.4091(16) 0.9671(13) 0.059(9) Uiso 1 1 d . . .
H114 H 0.485(2) 0.2143(14) 0.7677(12) 0.041(7) Uiso 1 1 d . . .
H115 H 0.601(3) 0.1650(15) 0.8062(12) 0.046(7) Uiso 1 1 d . . .
H116 H 0.235(3) 0.105(2) 0.8016(15) 0.078(10) Uiso 1 1 d . . .
H117 H 0.269(3) 0.1696(16) 0.7631(14) 0.053(9) Uiso 1 1 d . . .
H118 H 0.285(5) 0.181(3) 0.837(3) 0.16(2) Uiso 1 1 d . . .
H119 H 0.475(3) 0.0893(19) 0.8932(16) 0.070(11) Uiso 1 1 d . . .
H120 H 0.557(4) 0.046(2) 0.8589(19) 0.107(16) Uiso 1 1 d . . .
H121 H 0.401(3) 0.026(2) 0.8580(15) 0.078(10) Uiso 1 1 d . . .
H122 H 0.492(3) 0.0546(15) 0.7560(12) 0.049(8) Uiso 1 1 d . . .
H123 H 0.386(2) 0.0995(14) 0.7197(11) 0.030 Uiso 1 1 d . . .
H124 H 0.354(3) 0.0271(18) 0.7447(14) 0.069(9) Uiso 1 1 d . . .

loop_
_atom_site_aniso_label
_atom_site_aniso_U_11
_atom_site_aniso_U_22
_atom_site_aniso_U_33
_atom_site_aniso_U_23
_atom_site_aniso_U_13
_atom_site_aniso_U_12
Ti1 0.01731(17) 0.01713(17) 0.01685(17) -0.00208(13) 0.00781(12) -0.00343(13)
N2 0.0160(7) 0.0157(7) 0.0133(7) -0.0010(6) 0.0058(6) -0.0017(6)
C3 0.0156(9) 0.0154(9) 0.0177(9) -0.0029(7) 0.0082(7) -0.0018(7)
C4 0.0202(9) 0.0165(9) 0.0162(9) -0.0042(7) 0.0057(7) -0.0048(7)
C5 0.0185(9) 0.0189(9) 0.0138(8) -0.0040(7) 0.0086(7) 0.0009(7)
N6 0.0220(8) 0.0158(7) 0.0152(7) 0.0000(6) 0.0098(6) -0.0018(6)
C7 0.0213(9) 0.0159(9) 0.0156(9) -0.0016(7) 0.0073(7) -0.0042(7)
C8 0.0224(10) 0.0165(9) 0.0189(9) -0.0008(7) 0.0062(8) -0.0018(7)
C9 0.0230(10) 0.0274(11) 0.0185(9) 0.0024(8) 0.0008(8) -0.0034(8)
C10 0.0307(11) 0.0361(12) 0.0145(9) -0.0010(9) 0.0076(8) -0.0033(9)
C11 0.0239(10) 0.0369(12) 0.0197(10) -0.0030(9) 0.0108(8) -0.0002(9)
C12 0.0188(9) 0.0260(10) 0.0201(9) -0.0027(8) 0.0086(8) -0.0014(8)
C13 0.0230(10) 0.0448(13) 0.0183(10) 0.0016(9) 0.0085(8) 0.0076(9)
C14 0.0209(11) 0.0596(18) 0.0355(13) -0.0070(12) 0.0049(10) -0.0005(11)
C15 0.0357(14) 0.0438(15) 0.0464(15) 0.0052(12) 0.0101(12) 0.0113(11)
C16 0.0222(10) 0.0298(11) 0.0202(10) 0.0032(8) 0.0067(8) 0.0049(8)
C17 0.0326(13) 0.0380(13) 0.0374(14) 0.0085(11) 0.0127(11) 0.0142(11)
C18 0.0201(11) 0.0462(15) 0.0337(13) 0.0040(11) 0.0073(9) -0.0009(10)
C19 0.0280(10) 0.0145(9) 0.0204(9) -0.0013(7) 0.0090(8) -0.0070(7)
C20 0.0573(17) 0.0187(11) 0.0411(14) 0.0003(10) 0.0246(13) 0.0004(11)
C21 0.0343(12) 0.0223(11) 0.0246(11) 0.0055(9) 0.0046(9) -0.0115(9)
C22 0.0369(13) 0.0353(13) 0.0271(12) 0.0049(10) 0.0029(10) -0.0207(11)
C23 0.0227(10) 0.0277(11) 0.0151(9) -0.0011(8) 0.0042(7) -0.0021(8)
C24 0.0404(14) 0.0364(13) 0.0170(10) -0.0071(9) 0.0058(10) 0.0006(10)
C25 0.0235(11) 0.0473(15) 0.0317(12) 0.0050(11) 0.0006(10) -0.0074(10)
C26 0.0328(12) 0.0368(13) 0.0187(10) 0.0027(9) 0.0020(9) -0.0007(10)
C27 0.0334(11) 0.0203(10) 0.0171(9) 0.0013(8) 0.0058(8) -0.0053(8)
C28 0.0439(13) 0.0233(11) 0.0249(11) 0.0026(9) 0.0100(9) 0.0039(9)
C29 0.0688(19) 0.0238(12) 0.0397(14) 0.0071(10) 0.0193(13) 0.0090(12)
C30 0.083(2) 0.0272(13) 0.0429(15) 0.0166(11) 0.0187(14) -0.0011(13)
C31 0.0617(17) 0.0337(13) 0.0329(13) 0.0096(10) 0.0188(12) -0.0104(12)
C32 0.0388(12) 0.0305(12) 0.0215(10) 0.0046(9) 0.0090(9) -0.0098(9)
C33 0.0341(12) 0.0399(13) 0.0269(11) 0.0060(10) 0.0147(9) -0.0078(10)
C34 0.0418(15) 0.0563(18) 0.0381(15) 0.0118(13) 0.0159(12) -0.0128(13)
C35 0.0435(15) 0.0575(18) 0.0296(12) -0.0001(12) 0.0206(11) -0.0064(14)
C36 0.0469(14) 0.0235(11) 0.0310(12) 0.0035(9) 0.0163(10) 0.0119(10)
C37 0.082(2) 0.0359(15) 0.0431(16) -0.0086(13) 0.0260(16) 0.0088(15)
C38 0.0554(19) 0.088(3) 0.0457(17) -0.0135(19) 0.0234(15) 0.0020(18)
C39 0.0206(10) 0.0254(11) 0.0222(10) -0.0015(8) 0.0096(8) -0.0024(8)
C40 0.0267(11) 0.0321(12) 0.0297(11) -0.0057(9) 0.0158(9) 0.0008(9)
C41 0.0253(12) 0.0550(17) 0.0384(14) -0.0103(13) 0.0167(11) 0.0018(11)
C42 0.071(2) 0.0311(14) 0.0501(16) 0.0002(12) 0.0366(16) 0.0165(13)
C43 0.0327(13) 0.0400(15) 0.0509(16) -0.0237(13) 0.0111(12) -0.0019(11)
C44 0.0231(10) 0.0247(10) 0.0241(10) -0.0040(8) 0.0088(8) -0.0069(8)
C45 0.0320(12) 0.0270(11) 0.0296(11) -0.0102(9) 0.0121(9) -0.0123(9)
C47 0.0382(15) 0.0459(17) 0.102(3) -0.0370(19) 0.0338(17) -0.0211(13)
C48 0.100(3) 0.055(2) 0.0452(18) 0.0122(16) 0.0017(18) -0.050(2)

loop_
_geom_bond_atom_site_label_1
_geom_bond_atom_site_label_2
_geom_bond_distance
_geom_bond_site_symmetry_2
_geom_bond_publ_flag
Ti1 N2 2.0252(15) . ?
Ti1 N6 2.0354(16) . ?
Ti1 C44 2.117(2) . ?
Ti1 C39 2.149(2) . ?
N2 C3 1.353(2) . ?
N2 C7 1.455(2) . ?
C3 C4 1.402(3) . ?
C3 C19 1.567(2) . ?
C4 C5 1.411(3) . ?
C4 H49 0.90(2) . ?
C5 N6 1.350(2) . ?
C5 C23 1.559(3) . ?
N6 C27 1.457(2) . ?
C7 C8 1.404(3) . ?
C7 C12 1.410(3) . ?
C8 C9 1.387(3) . ?
C8 C16 1.522(3) . ?
C9 C10 1.383(3) . ?
C9 H50 0.92(2) . ?
C10 C11 1.375(3) . ?
C10 H51 0.93(2) . ?
C11 C12 1.396(3) . ?
C11 H52 0.93(2) . ?
C12 C13 1.521(3) . ?
C13 C15 1.517(3) . ?
C13 C14 1.532(3) . ?
C13 H53 0.92(2) . ?
C14 H54 0.96(3) . ?
C14 H55 1.02(3) . ?
C14 H67 0.97(3) . ?
C15 H57 1.03(3) . ?
C15 H58 1.01(2) . ?
C15 H59 1.07(3) . ?
C16 C17 1.520(3) . ?
C16 C18 1.528(3) . ?
C16 H60 0.90(2) . ?
C17 H61 1.02(3) . ?
C17 H62 0.97(3) . ?
C17 H63 0.96(3) . ?
C18 H64 0.95(3) . ?
C18 H65 0.96(3) . ?
C18 H66 0.97(3) . ?
C19 C20 1.532(3) . ?
C19 C21 1.538(3) . ?
C19 C22 1.540(3) . ?
C20 H68 0.92(3) . ?
C20 H69 0.99(3) . ?
C20 H70 0.99(3) . ?
C21 H71 0.94(2) . ?
C21 H72 0.97(2) . ?
C21 H73 0.99(3) . ?
C22 H74 0.91(3) . ?
C22 H75 0.94(3) . ?
C22 H76 1.00(3) . ?
C23 C26 1.523(3) . ?
C23 C24 1.547(3) . ?
C23 C25 1.550(3) . ?
C24 H77 0.91(3) . ?
C24 H78 1.01(3) . ?
C24 H79 0.95(3) . ?
C25 H80 1.04(3) . ?
C25 H81 1.00(3) . ?
C25 H82 0.94(3) . ?
C26 H83 0.95(2) . ?
C26 H84 0.97(2) . ?
C26 H85 0.93(3) . ?
C27 C28 1.407(3) . ?
C27 C32 1.416(3) . ?
C28 C29 1.388(3) . ?
C28 C36 1.525(3) . ?
C29 C30 1.392(4) . ?
C29 H86 0.90(3) . ?
C30 C31 1.367(4) . ?
C30 H87 0.98(3) . ?
C31 C32 1.397(3) . ?
C31 H88 0.94(3) . ?
C32 C33 1.512(3) . ?
C33 C34 1.536(3) . ?
C33 C35 1.538(3) . ?
C33 H89 0.94(2) . ?
C34 H90 0.96(3) . ?
C34 H91 0.97(3) . ?
C34 H92 0.98(3) . ?
C35 H93 0.98(3) . ?
C35 H94 0.94(3) . ?
C35 H95 0.97(3) . ?
C36 C38 1.522(4) . ?
C36 C37 1.532(3) . ?
C36 H96 0.96(2) . ?
C37 H97 1.09(4) . ?
C37 H98 0.95(4) . ?
C37 H99 1.03(3) . ?
C38 H100 0.96(5) . ?
C38 H101 0.95(4) . ?
C38 H102 1.00(4) . ?
C39 C40 1.535(3) . ?
C39 H103 0.96(2) . ?
C39 H104 0.88(2) . ?
C40 C43 1.523(3) . ?
C40 C42 1.527(3) . ?
C40 C41 1.535(3) . ?
C41 H105 1.02(3) . ?
C41 H106 0.95(3) . ?
C41 H107 0.99(3) . ?
C42 H108 0.96(3) . ?
C42 H109 1.03(3) . ?
C42 H110 1.07(3) . ?
C43 H111 0.94(3) . ?
C43 H112 1.04(3) . ?
C43 H113 1.00(3) . ?
C44 C45 1.534(3) . ?
C44 H114 0.98(3) . ?
C44 H115 1.02(3) . ?
C45 C47 1.521(4) . ?
C45 C46 1.521(3) . ?
C45 C48 1.522(4) . ?
C46 H122 0.84(3) . ?
C46 H123 0.80(2) . ?
C46 H124 1.09(3) . ?
C47 H116 0.97(4) . ?
C47 H117 1.03(3) . ?
C47 H118 0.95(6) . ?
C48 H119 0.88(4) . ?
C48 H120 1.06(4) . ?
C48 H121 1.04(4) . ?
